data_7122579
loop_
_publ_author_name
'Zhao, Fengyi'
'Lu, Wen'
'Su, Fan'
'Xu, Li'
'Jiang, Dong'
'Sun, Xu'
'Shi, Jiuzhou'
'Zhou, Mengyi'
'Lin, Feng'
'Cao, Fuliang'

_publ_section_title
;
 Synthesis and potential antineoplastic activity of dehydroabietylamine
 imidazole derivatives.
;
_journal_issue 12
_journal_name_full MedChemComm
_journal_page_first 2091
_journal_page_last 2099
_journal_paper_doi 10.1039/c8md00487k
_journal_volume 9
_journal_year 2018
_chemical_formula_sum 'C H N O'
_chemical_formula_weight 43.03
_space_group_IT_number 4
_space_group_name_Hall 'P 2yb'
_space_group_name_H-M_alt 'P 1 21 1'
_symmetry_space_group_name_Hall 'P 2yb'
_symmetry_space_group_name_H-M 'P 1 21 1'
_atom_sites_solution_hydrogens geom
_atom_sites_solution_primary direct
_atom_sites_solution_secondary difmap
_audit_creation_method SHELXL-97
_audit_update_record
;
2016-05-06 deposited with the CCDC.
2018-10-25 downloaded from the CCDC.
;
_cell_angle_alpha 90.00
_cell_angle_beta 98.467(2)
_cell_angle_gamma 90.00
_cell_formula_units_Z 42
_cell_length_a 6.9872(5)
_cell_length_b 15.5151(10)
_cell_length_c 19.4250(13)
_cell_measurement_temperature 136(2)
_cell_volume 2082.9(2)
_computing_structure_refinement 'SHELXL-97 (Sheldrick, 1997)'
_computing_structure_solution 'SHELXS-97 (Sheldrick, 1990)'
_diffrn_ambient_temperature 136(2)
_diffrn_measured_fraction_theta_full 0.988
_diffrn_measured_fraction_theta_max 0.988
_diffrn_radiation_monochromator graphite
_diffrn_radiation_source 'fine-focus sealed tube'
_diffrn_radiation_type MoK\a
_diffrn_radiation_wavelength 0.71073
_diffrn_reflns_av_R_equivalents 0.0452
_diffrn_reflns_av_sigmaI/netI 0.0544
_diffrn_reflns_limit_h_max 8
_diffrn_reflns_limit_h_min -7
_diffrn_reflns_limit_k_max 18
_diffrn_reflns_limit_k_min -18
_diffrn_reflns_limit_l_max 23
_diffrn_reflns_limit_l_min -23
_diffrn_reflns_number 21119
_diffrn_reflns_theta_full 25.07
_diffrn_reflns_theta_max 25.07
_diffrn_reflns_theta_min 2.49
_exptl_absorpt_coefficient_mu 0.130
_exptl_crystal_density_diffrn 1.441
_exptl_crystal_density_method 'not measured'
_exptl_crystal_F_000 924
_refine_diff_density_max 0.374
_refine_diff_density_min -0.314
_refine_diff_density_rms 0.044
_refine_ls_abs_structure_details 'Flack H D (1983), Acta Cryst. A39, 876-881'
_refine_ls_abs_structure_Flack 0.5(12)
_refine_ls_extinction_method none
_refine_ls_goodness_of_fit_ref 1.027
_refine_ls_hydrogen_treatment mixed
_refine_ls_matrix_type full
_refine_ls_number_parameters 487
_refine_ls_number_reflns 7187
_refine_ls_number_restraints 1
_refine_ls_restrained_S_all 1.027
_refine_ls_R_factor_all 0.0671
_refine_ls_R_factor_gt 0.0484
_refine_ls_shift/su_max 0.000
_refine_ls_shift/su_mean 0.000
_refine_ls_structure_factor_coef Fsqd
_refine_ls_weighting_details 'calc w=1/[\s^2^(Fo^2^)+(0.0636P)^2^+0.4991P] where P=(Fo^2^+2Fc^2^)/3'
_refine_ls_weighting_scheme calc
_refine_ls_wR_factor_gt 0.1098
_refine_ls_wR_factor_ref 0.1195
_reflns_number_gt 6000
_reflns_number_total 7187
_reflns_threshold_expression >2sigma(I)
_cod_data_source_file c8md00487k2.cif
_cod_data_source_block 1
_cod_depositor_comments 'Adding full bibliography for 7122579--7122580.cif.'
_cod_database_code 7122579

loop_
_symmetry_equiv_pos_as_xyz
'x, y, z'
'-x, y+1/2, -z'

loop_
_atom_site_label
_atom_site_type_symbol
_atom_site_fract_x
_atom_site_fract_y
_atom_site_fract_z
_atom_site_U_iso_or_equiv
_atom_site_adp_type
_atom_site_occupancy
_atom_site_symmetry_multiplicity
_atom_site_calc_flag
_atom_site_refinement_flags
O1 O 0.3621(3) 0.73678(13) 0.05136(11) 0.0390(5) Uani 1 1 d .
N3 N -0.1109(3) 0.68474(14) 0.09637(11) 0.0247(5) Uani 1 1 d .
O4 O 0.2989(3) 0.63364(13) -0.04407(11) 0.0351(5) Uani 1 1 d .
C4 C 0.0147(4) 0.62515(17) 0.01057(14) 0.0231(6) Uani 1 1 d .
O6 O 0.0674(3) 0.54099(13) -0.08526(10) 0.0362(5) Uani 1 1 d .
N4 N -0.1624(3) 0.58804(15) 0.01187(11) 0.0262(5) Uani 1 1 d .
O2 O 0.1985(4) 0.80413(14) 0.12572(11) 0.0486(6) Uani 1 1 d .
C17 C 0.0514(4) 0.68593(17) 0.06338(13) 0.0220(6) Uani 1 1 d .
C27 C 0.1288(4) 0.59689(18) -0.04367(14) 0.0269(6) Uani 1 1 d .
C28 C -0.2330(4) 0.62546(18) 0.06356(14) 0.0276(6) Uani 1 1 d .
H28A H -0.3559 0.6122 0.0763 0.033 Uiso 1 1 calc R
C46 C -0.1518(4) 0.7321(2) 0.15814(15) 0.0343(7) Uani 1 1 d .
H46A H -0.2810 0.7167 0.1680 0.051 Uiso 1 1 calc R
H46B H -0.1464 0.7942 0.1494 0.051 Uiso 1 1 calc R
H46C H -0.0552 0.7170 0.1981 0.051 Uiso 1 1 calc R
C47 C 0.2144(4) 0.74710(18) 0.08236(15) 0.0290(7) Uani 1 1 d .
C6 C 0.1187(4) 0.51129(17) 0.24942(13) 0.0221(6) Uani 1 1 d .
C8 C 0.2329(4) 0.64664(17) 0.30238(14) 0.0260(6) Uani 1 1 d .
H8A H 0.3274 0.6911 0.3077 0.031 Uiso 1 1 calc R
C10 C -0.0391(4) 0.51885(18) 0.28605(14) 0.0262(6) Uani 1 1 d .
H10A H -0.1356 0.4753 0.2810 0.031 Uiso 1 1 calc R
C11 C 0.2564(4) 0.57721(17) 0.25773(14) 0.0227(6) Uani 1 1 d .
C12 C -0.0582(4) 0.40372(17) 0.16479(15) 0.0257(6) Uani 1 1 d .
H12A H -0.1424 0.3833 0.1982 0.031 Uiso 1 1 calc R
H12B H -0.1205 0.4549 0.1407 0.031 Uiso 1 1 calc R
C18 C 0.0877(4) 0.36102(18) 0.05942(14) 0.0265(6) Uani 1 1 d .
H18A H 0.0292 0.4114 0.0330 0.032 Uiso 1 1 calc R
H18B H 0.0961 0.3137 0.0258 0.032 Uiso 1 1 calc R
C20 C 0.2739(4) 0.45264(16) 0.15120(13) 0.0220(6) Uani 1 1 d .
H20A H 0.2100 0.5030 0.1251 0.026 Uiso 1 1 calc R
C21 C -0.0435(4) 0.33307(18) 0.11122(15) 0.0293(7) Uani 1 1 d .
H21A H 0.0086 0.2799 0.1353 0.035 Uiso 1 1 calc R
H21B H -0.1740 0.3200 0.0861 0.035 Uiso 1 1 calc R
N1 N 0.3762(3) 0.39158(15) -0.03127(12) 0.0290(5) Uani 1 1 d .
H1A H 0.4452 0.4218 -0.0586 0.043 Uiso 1 1 d R
H1B H 0.4179 0.3366 -0.0284 0.043 Uiso 1 1 d R
H1C H 0.2502 0.3928 -0.0496 0.043 Uiso 1 1 d R
C25 C 0.2143(4) 0.35818(18) 0.25723(15) 0.0279(6) Uani 1 1 d .
H25A H 0.3397 0.3752 0.2831 0.042 Uiso 1 1 calc R
H25B H 0.2294 0.3049 0.2315 0.042 Uiso 1 1 calc R
H25C H 0.1218 0.3487 0.2898 0.042 Uiso 1 1 calc R
C29 C 0.4068(4) 0.30328(18) 0.11884(15) 0.0280(6) Uani 1 1 d .
H29A H 0.3413 0.2732 0.1531 0.042 Uiso 1 1 calc R
H29B H 0.5377 0.3194 0.1403 0.042 Uiso 1 1 calc R
H29C H 0.4144 0.2652 0.0791 0.042 Uiso 1 1 calc R
C30 C 0.0551(4) 0.72826(18) 0.38665(14) 0.0305(7) Uani 1 1 d .
H30A H 0.1762 0.7635 0.3908 0.037 Uiso 1 1 calc R
C31 C 0.4285(4) 0.57676(17) 0.21966(15) 0.0257(6) Uani 1 1 d .
H31A H 0.5447 0.5939 0.2523 0.031 Uiso 1 1 calc R
H31B H 0.4083 0.6201 0.1819 0.031 Uiso 1 1 calc R
C32 C 0.4004(4) 0.42914(17) 0.03869(13) 0.0239(6) Uani 1 1 d .
H32A H 0.4788 0.4786 0.0500 0.029 Uiso 1 1 calc R
C33 C 0.2924(4) 0.38476(16) 0.09387(14) 0.0218(6) Uani 1 1 d .
C34 C 0.0782(4) 0.65280(17) 0.33878(14) 0.0269(6) Uani 1 1 d .
C36 C 0.4649(4) 0.48905(17) 0.18839(14) 0.0231(6) Uani 1 1 d .
H36A H 0.5211 0.4491 0.2257 0.028 Uiso 1 1 calc R
H36B H 0.5581 0.4953 0.1549 0.028 Uiso 1 1 calc R
C37 C -0.0577(4) 0.58808(19) 0.32934(14) 0.0287(6) Uani 1 1 d .
H37A H -0.1670 0.5910 0.3531 0.034 Uiso 1 1 calc R
C38 C 0.0292(6) 0.6986(2) 0.45957(16) 0.0475(9) Uani 1 1 d .
H38A H 0.0129 0.7490 0.4886 0.071 Uiso 1 1 calc R
H38B H 0.1437 0.6661 0.4802 0.071 Uiso 1 1 calc R
H38C H -0.0855 0.6617 0.4568 0.071 Uiso 1 1 calc R
C44 C 0.1385(4) 0.43054(17) 0.20540(13) 0.0221(6) Uani 1 1 d .
C51 C -0.1130(5) 0.7857(2) 0.35568(18) 0.0457(8) Uani 1 1 d .
H51A H -0.0933 0.8045 0.3091 0.069 Uiso 1 1 calc R
H51B H -0.1194 0.8362 0.3855 0.069 Uiso 1 1 calc R
H51C H -0.2343 0.7533 0.3525 0.069 Uiso 1 1 calc R
C13 C 0.7012(4) 0.31269(18) 0.38067(14) 0.0286(6) Uani 1 1 d .
H13A H 0.7878 0.3502 0.3620 0.034 Uiso 1 1 calc R
N2 N 0.3384(3) -0.02604(14) 0.09536(11) 0.0252(5) Uani 1 1 d .
H2A H 0.3216 -0.0022 0.0526 0.038 Uiso 1 1 d R
H2B H 0.4277 -0.0681 0.0973 0.038 Uiso 1 1 d R
H2C H 0.2256 -0.0484 0.1041 0.038 Uiso 1 1 d R
C15 C 0.5332(4) 0.17528(17) 0.37652(13) 0.0256(6) Uani 1 1 d .
C16 C 0.5147(4) 0.08825(17) 0.26822(13) 0.0212(6) Uani 1 1 d .
H16A H 0.4279 0.1366 0.2494 0.025 Uiso 1 1 calc R
C19 C 0.7184(4) 0.11765(18) 0.25862(14) 0.0270(6) Uani 1 1 d .
H19A H 0.8152 0.0772 0.2829 0.032 Uiso 1 1 calc R
H19B H 0.7309 0.1172 0.2085 0.032 Uiso 1 1 calc R
C22 C 0.6633(4) 0.23118(18) 0.35050(14) 0.0264(6) Uani 1 1 d .
C24 C 0.4068(4) 0.04084(17) 0.14782(13) 0.0257(6) Uani 1 1 d .
H24A H 0.3103 0.0880 0.1441 0.031 Uiso 1 1 calc R
H24B H 0.5294 0.0654 0.1366 0.031 Uiso 1 1 calc R
C26 C 0.2435(4) -0.02166(18) 0.24125(14) 0.0279(6) Uani 1 1 d .
H26A H 0.1429 0.0203 0.2220 0.034 Uiso 1 1 calc R
H26B H 0.2103 -0.0778 0.2183 0.034 Uiso 1 1 calc R
C35 C 0.4974(4) 0.08479(17) 0.34747(13) 0.0237(6) Uani 1 1 d .
C39 C 0.6160(5) 0.34028(18) 0.43701(15) 0.0331(7) Uani 1 1 d .
C40 C 0.4869(5) 0.2851(2) 0.46249(16) 0.0407(8) Uani 1 1 d .
H40A H 0.4240 0.3031 0.5002 0.049 Uiso 1 1 calc R
C41 C 0.4406(4) 0.00849(16) 0.22307(13) 0.0217(6) Uani 1 1 d .
C42 C 0.4483(5) 0.20386(19) 0.43361(15) 0.0360(7) Uani 1 1 d .
H42A H 0.3622 0.1667 0.4530 0.043 Uiso 1 1 calc R
C43 C 0.7577(4) 0.20865(18) 0.28791(14) 0.0275(6) Uani 1 1 d .
H43A H 0.8993 0.2159 0.3005 0.033 Uiso 1 1 calc R
H43B H 0.7136 0.2506 0.2505 0.033 Uiso 1 1 calc R
C45 C 0.2940(4) 0.05357(18) 0.35609(15) 0.0300(7) Uani 1 1 d .
H45A H 0.2869 0.0465 0.4063 0.036 Uiso 1 1 calc R
H45B H 0.1987 0.0982 0.3377 0.036 Uiso 1 1 calc R
C48 C 0.5849(4) -0.06623(19) 0.22887(15) 0.0334(7) Uani 1 1 d .
H48A H 0.5305 -0.1138 0.1990 0.050 Uiso 1 1 calc R
H48B H 0.6108 -0.0859 0.2773 0.050 Uiso 1 1 calc R
H48C H 0.7058 -0.0468 0.2140 0.050 Uiso 1 1 calc R
C49 C 0.6497(5) 0.02654(19) 0.39093(15) 0.0360(7) Uani 1 1 d .
H49A H 0.6295 0.0275 0.4398 0.054 Uiso 1 1 calc R
H49B H 0.7798 0.0479 0.3872 0.054 Uiso 1 1 calc R
H49C H 0.6363 -0.0326 0.3733 0.054 Uiso 1 1 calc R
C50 C 0.2392(5) -0.03130(19) 0.31895(15) 0.0355(7) Uani 1 1 d .
H50A H 0.3311 -0.0769 0.3381 0.043 Uiso 1 1 calc R
H50B H 0.1079 -0.0487 0.3269 0.043 Uiso 1 1 calc R
C99 C 0.5366(5) 0.49636(19) 0.42234(17) 0.0423(8) Uani 1 1 d .
H99A H 0.5626 0.5538 0.4425 0.063 Uiso 1 1 calc R
H99B H 0.3986 0.4831 0.4198 0.063 Uiso 1 1 calc R
H99C H 0.5725 0.4950 0.3754 0.063 Uiso 1 1 calc R
C98 C 0.6543(5) 0.43006(19) 0.46761(15) 0.0369(7) Uani 1 1 d .
H98A H 0.6071 0.4305 0.5138 0.044 Uiso 1 1 calc R
C97 C 0.8664(5) 0.45229(19) 0.48067(16) 0.0412(8) Uani 1 1 d .
H97A H 0.8829 0.5106 0.5001 0.062 Uiso 1 1 calc R
H97B H 0.9195 0.4498 0.4367 0.062 Uiso 1 1 calc R
H97C H 0.9348 0.4110 0.5137 0.062 Uiso 1 1 calc R

loop_
_atom_site_aniso_label
_atom_site_aniso_U_11
_atom_site_aniso_U_22
_atom_site_aniso_U_33
_atom_site_aniso_U_23
_atom_site_aniso_U_13
_atom_site_aniso_U_12
O1 0.0272(11) 0.0354(12) 0.0546(14) 0.0012(11) 0.0063(10) -0.0081(9)
N3 0.0279(12) 0.0218(12) 0.0238(12) 0.0007(10) 0.0016(10) 0.0034(10)
O4 0.0253(11) 0.0348(11) 0.0475(12) 0.0019(10) 0.0130(9) -0.0022(9)
C4 0.0223(14) 0.0190(13) 0.0265(14) 0.0052(11) -0.0015(11) 0.0031(11)
O6 0.0358(12) 0.0382(12) 0.0346(11) -0.0112(10) 0.0048(9) 0.0038(10)
N4 0.0223(12) 0.0269(12) 0.0284(12) -0.0039(11) 0.0006(10) -0.0008(10)
O2 0.0678(15) 0.0388(13) 0.0402(13) -0.0131(11) 0.0111(11) -0.0250(12)
C17 0.0208(13) 0.0191(13) 0.0251(14) 0.0035(12) -0.0004(11) 0.0045(11)
C27 0.0274(15) 0.0258(15) 0.0274(15) 0.0039(13) 0.0037(12) 0.0064(13)
C28 0.0218(14) 0.0289(15) 0.0310(16) -0.0025(13) 0.0008(12) -0.0035(12)
C46 0.0411(18) 0.0355(17) 0.0267(15) -0.0049(13) 0.0065(13) 0.0063(14)
C47 0.0347(17) 0.0230(15) 0.0269(16) 0.0061(13) -0.0031(13) -0.0049(13)
C6 0.0168(13) 0.0232(14) 0.0254(14) 0.0001(11) 0.0000(11) 0.0028(11)
C8 0.0231(14) 0.0227(15) 0.0304(15) 0.0042(12) -0.0019(12) 0.0004(12)
C10 0.0187(14) 0.0308(16) 0.0283(14) -0.0016(13) 0.0005(12) -0.0048(12)
C11 0.0182(13) 0.0215(14) 0.0268(14) 0.0043(12) -0.0016(11) 0.0000(12)
C12 0.0178(14) 0.0244(15) 0.0358(16) -0.0020(12) 0.0063(12) -0.0013(12)
C18 0.0211(14) 0.0248(14) 0.0341(16) -0.0064(13) 0.0053(12) 0.0005(12)
C20 0.0151(13) 0.0207(14) 0.0292(14) 0.0036(12) 0.0002(11) 0.0009(11)
C21 0.0167(14) 0.0291(15) 0.0427(17) -0.0095(13) 0.0059(13) -0.0060(12)
N1 0.0285(13) 0.0272(12) 0.0315(13) 0.0003(10) 0.0051(10) 0.0003(10)
C25 0.0276(15) 0.0256(15) 0.0314(16) 0.0027(12) 0.0070(12) -0.0020(12)
C29 0.0235(14) 0.0262(15) 0.0348(16) 0.0030(13) 0.0060(12) 0.0006(12)
C30 0.0338(16) 0.0249(15) 0.0327(16) -0.0021(13) 0.0045(13) 0.0008(13)
C31 0.0181(14) 0.0249(14) 0.0331(16) 0.0028(12) 0.0010(12) -0.0067(12)
C32 0.0267(15) 0.0221(14) 0.0240(14) -0.0012(12) 0.0078(12) -0.0069(12)
C33 0.0169(13) 0.0194(14) 0.0289(15) 0.0000(11) 0.0034(11) 0.0012(11)
C34 0.0272(15) 0.0252(15) 0.0269(15) 0.0016(12) -0.0003(12) 0.0048(12)
C36 0.0155(13) 0.0248(14) 0.0288(14) 0.0025(12) 0.0024(11) -0.0020(11)
C37 0.0248(15) 0.0339(16) 0.0281(15) -0.0033(13) 0.0059(12) 0.0025(13)
C38 0.076(2) 0.0362(18) 0.0320(17) -0.0067(14) 0.0124(17) -0.0072(18)
C44 0.0172(13) 0.0209(13) 0.0275(14) -0.0004(12) 0.0016(11) -0.0004(11)
C51 0.049(2) 0.0353(18) 0.049(2) -0.0088(16) -0.0038(16) 0.0114(16)
C13 0.0370(16) 0.0243(15) 0.0241(15) -0.0005(12) 0.0035(12) -0.0047(13)
N2 0.0267(12) 0.0247(12) 0.0230(11) -0.0005(10) -0.0003(10) -0.0007(10)
C15 0.0303(15) 0.0267(15) 0.0188(14) -0.0016(12) 0.0008(12) 0.0013(12)
C16 0.0201(13) 0.0216(13) 0.0216(13) -0.0002(11) 0.0015(11) 0.0026(11)
C19 0.0262(15) 0.0300(15) 0.0246(14) -0.0040(12) 0.0025(12) -0.0027(12)
C22 0.0294(15) 0.0256(15) 0.0237(14) -0.0004(12) 0.0022(12) -0.0082(12)
C24 0.0292(15) 0.0239(15) 0.0234(14) -0.0025(12) 0.0022(12) -0.0057(12)
C26 0.0307(15) 0.0242(14) 0.0293(15) -0.0003(12) 0.0055(12) -0.0077(12)
C35 0.0282(15) 0.0208(13) 0.0223(14) -0.0018(11) 0.0047(11) -0.0005(12)
C39 0.0474(19) 0.0257(15) 0.0265(16) 0.0005(12) 0.0067(14) -0.0020(14)
C40 0.054(2) 0.0405(19) 0.0304(16) -0.0087(14) 0.0166(15) -0.0040(16)
C41 0.0246(14) 0.0163(13) 0.0236(14) -0.0002(11) 0.0018(11) 0.0002(11)
C42 0.0456(18) 0.0326(17) 0.0328(16) -0.0034(14) 0.0163(14) -0.0071(15)
C43 0.0273(15) 0.0298(16) 0.0259(15) -0.0051(12) 0.0054(12) -0.0077(12)
C45 0.0375(17) 0.0291(15) 0.0251(15) 0.0005(12) 0.0099(13) -0.0053(13)
C48 0.0361(17) 0.0281(16) 0.0336(16) -0.0048(13) -0.0036(13) 0.0065(13)
C49 0.0511(19) 0.0280(16) 0.0262(15) 0.0011(13) -0.0035(14) 0.0043(14)
C50 0.0445(18) 0.0307(16) 0.0333(16) -0.0023(13) 0.0121(14) -0.0120(14)
C99 0.051(2) 0.0289(17) 0.0465(19) -0.0054(15) 0.0058(16) 0.0004(15)
C98 0.056(2) 0.0296(16) 0.0259(15) -0.0041(13) 0.0105(14) -0.0007(15)
C97 0.057(2) 0.0284(17) 0.0342(17) -0.0082(14) -0.0055(15) -0.0034(15)

loop_
_atom_type_symbol
_atom_type_description
_atom_type_scat_dispersion_real
_atom_type_scat_dispersion_imag
_atom_type_scat_source
C C 0.0033 0.0016 'International Tables Vol C Tables 4.2.6.8 and 6.1.1.4'
H H 0.0000 0.0000 'International Tables Vol C Tables 4.2.6.8 and 6.1.1.4'
N N 0.0061 0.0033 'International Tables Vol C Tables 4.2.6.8 and 6.1.1.4'
O O 0.0106 0.0060 'International Tables Vol C Tables 4.2.6.8 and 6.1.1.4'

loop_
_geom_angle_atom_site_label_1
_geom_angle_atom_site_label_2
_geom_angle_atom_site_label_3
_geom_angle
C28 N3 C17 107.2(2)
C28 N3 C46 122.8(2)
C17 N3 C46 130.0(2)
N4 C4 C17 109.9(2)
N4 C4 C27 118.2(2)
C17 C4 C27 131.9(2)
C28 N4 C4 105.7(2)
N3 C17 C4 105.0(2)
N3 C17 C47 123.0(2)
C4 C17 C47 131.9(2)
O6 C27 O4 122.2(3)
O6 C27 C4 120.6(2)
O4 C27 C4 117.2(2)
N4 C28 N3 112.3(2)
N4 C28 H28A 123.9
N3 C28 H28A 123.9
N3 C46 H46A 109.5
N3 C46 H46B 109.5
H46A C46 H46B 109.5
N3 C46 H46C 109.5
H46A C46 H46C 109.5
H46B C46 H46C 109.5
O2 C47 O1 124.7(3)
O2 C47 C17 118.9(3)
O1 C47 C17 116.4(3)
C11 C6 C10 117.3(2)
C11 C6 C44 123.0(2)
C10 C6 C44 119.5(2)
C34 C8 C11 122.7(3)
C34 C8 H8A 118.7
C11 C8 H8A 118.7
C37 C10 C6 121.7(3)
C37 C10 H10A 119.2
C6 C10 H10A 119.2
C6 C11 C8 119.4(2)
C6 C11 C31 121.8(2)
C8 C11 C31 118.8(2)
C21 C12 C44 113.6(2)
C21 C12 H12A 108.9
C44 C12 H12A 108.9
C21 C12 H12B 108.9
C44 C12 H12B 108.9
H12A C12 H12B 107.7
C21 C18 C33 113.2(2)
C21 C18 H18A 108.9
C33 C18 H18A 108.9
C21 C18 H18B 108.9
C33 C18 H18B 108.9
H18A C18 H18B 107.7
C36 C20 C33 115.5(2)
C36 C20 C44 109.7(2)
C33 C20 C44 117.4(2)
C36 C20 H20A 104.2
C33 C20 H20A 104.2
C44 C20 H20A 104.2
C18 C21 C12 110.7(2)
C18 C21 H21A 109.5
C12 C21 H21A 109.5
C18 C21 H21B 109.5
C12 C21 H21B 109.5
H21A C21 H21B 108.1
C32 N1 H1A 110.0
C32 N1 H1B 109.1
H1A N1 H1B 109.5
C32 N1 H1C 109.3
H1A N1 H1C 109.5
H1B N1 H1C 109.5
C44 C25 H25A 109.5
C44 C25 H25B 109.5
H25A C25 H25B 109.5
C44 C25 H25C 109.5
H25A C25 H25C 109.5
H25B C25 H25C 109.5
C33 C29 H29A 109.5
C33 C29 H29B 109.5
H29A C29 H29B 109.5
C33 C29 H29C 109.5
H29A C29 H29C 109.5
H29B C29 H29C 109.5
C34 C30 C38 112.0(2)
C34 C30 C51 110.7(2)
C38 C30 C51 110.6(3)
C34 C30 H30A 107.8
C38 C30 H30A 107.8
C51 C30 H30A 107.8
C11 C31 C36 113.1(2)
C11 C31 H31A 109.0
C36 C31 H31A 109.0
C11 C31 H31B 109.0
C36 C31 H31B 109.0
H31A C31 H31B 107.8
N1 C32 C33 117.4(2)
N1 C32 H32A 121.3
C33 C32 H32A 121.3
C18 C33 C29 110.4(2)
C18 C33 C20 107.8(2)
C29 C33 C20 115.2(2)
C18 C33 C32 108.7(2)
C29 C33 C32 107.4(2)
C20 C33 C32 107.1(2)
C37 C34 C8 117.3(2)
C37 C34 C30 120.7(3)
C8 C34 C30 122.0(3)
C31 C36 C20 109.4(2)
C31 C36 H36A 109.8
C20 C36 H36A 109.8
C31 C36 H36B 109.8
C20 C36 H36B 109.8
H36A C36 H36B 108.2
C34 C37 C10 121.5(3)
C34 C37 H37A 119.2
C10 C37 H37A 119.2
C30 C38 H38A 109.5
C30 C38 H38B 109.5
H38A C38 H38B 109.5
C30 C38 H38C 109.5
H38A C38 H38C 109.5
H38B C38 H38C 109.5
C6 C44 C12 111.1(2)
C6 C44 C25 106.3(2)
C12 C44 C25 109.4(2)
C6 C44 C20 108.1(2)
C12 C44 C20 107.4(2)
C25 C44 C20 114.6(2)
C30 C51 H51A 109.5
C30 C51 H51B 109.5
H51A C51 H51B 109.5
C30 C51 H51C 109.5
H51A C51 H51C 109.5
H51B C51 H51C 109.5
C39 C13 C22 122.1(3)
C39 C13 H13A 118.9
C22 C13 H13A 118.9
C24 N2 H2A 109.3
C24 N2 H2B 109.1
H2A N2 H2B 109.5
C24 N2 H2C 110.0
H2A N2 H2C 109.5
H2B N2 H2C 109.5
C22 C15 C42 117.4(3)
C22 C15 C35 121.1(2)
C42 C15 C35 121.3(2)
C19 C16 C41 113.9(2)
C19 C16 C35 109.8(2)
C41 C16 C35 117.3(2)
C19 C16 H16A 104.8
C41 C16 H16A 104.8
C35 C16 H16A 104.8
C43 C19 C16 110.4(2)
C43 C19 H19A 109.6
C16 C19 H19A 109.6
C43 C19 H19B 109.6
C16 C19 H19B 109.6
H19A C19 H19B 108.1
C13 C22 C15 119.9(3)
C13 C22 C43 117.9(2)
C15 C22 C43 122.1(2)
N2 C24 C41 114.6(2)
N2 C24 H24A 108.6
C41 C24 H24A 108.6
N2 C24 H24B 108.6
C41 C24 H24B 108.6
H24A C24 H24B 107.6
C50 C26 C41 113.9(2)
C50 C26 H26A 108.8
C41 C26 H26A 108.8
C50 C26 H26B 108.8
C41 C26 H26B 108.8
H26A C26 H26B 107.7
C15 C35 C45 110.8(2)
C15 C35 C49 105.9(2)
C45 C35 C49 109.3(2)
C15 C35 C16 107.6(2)
C45 C35 C16 109.0(2)
C49 C35 C16 114.2(2)
C40 C39 C13 117.9(3)
C40 C39 C98 120.8(3)
C13 C39 C98 121.3(3)
C39 C40 C42 120.9(3)
C39 C40 H40A 119.5
C42 C40 H40A 119.5
C48 C41 C24 109.0(2)
C48 C41 C26 110.7(2)
C24 C41 C26 107.5(2)
C48 C41 C16 113.5(2)
C24 C41 C16 105.57(19)
C26 C41 C16 110.2(2)
C40 C42 C15 121.7(3)
C40 C42 H42A 119.2
C15 C42 H42A 119.2
C22 C43 C19 116.0(2)
C22 C43 H43A 108.3
C19 C43 H43A 108.3
C22 C43 H43B 108.3
C19 C43 H43B 108.3
H43A C43 H43B 107.4
C50 C45 C35 113.2(2)
C50 C45 H45A 108.9
C35 C45 H45A 108.9
C50 C45 H45B 108.9
C35 C45 H45B 108.9
H45A C45 H45B 107.8
C41 C48 H48A 109.5
C41 C48 H48B 109.5
H48A C48 H48B 109.5
C41 C48 H48C 109.5
H48A C48 H48C 109.5
H48B C48 H48C 109.5
C35 C49 H49A 109.5
C35 C49 H49B 109.5
H49A C49 H49B 109.5
C35 C49 H49C 109.5
H49A C49 H49C 109.5
H49B C49 H49C 109.5
C26 C50 C45 110.2(2)
C26 C50 H50A 109.6
C45 C50 H50A 109.6
C26 C50 H50B 109.6
C45 C50 H50B 109.6
H50A C50 H50B 108.1
C98 C99 H99A 109.5
C98 C99 H99B 109.5
H99A C99 H99B 109.5
C98 C99 H99C 109.5
H99A C99 H99C 109.5
H99B C99 H99C 109.5
C97 C98 C99 112.3(3)
C97 C98 C39 112.8(3)
C99 C98 C39 110.2(2)
C97 C98 H98A 107.1
C99 C98 H98A 107.1
C39 C98 H98A 107.1
C98 C97 H97A 109.5
C98 C97 H97B 109.5
H97A C97 H97B 109.5
C98 C97 H97C 109.5
H97A C97 H97C 109.5
H97B C97 H97C 109.5

loop_
_geom_bond_atom_site_label_1
_geom_bond_atom_site_label_2
_geom_bond_distance
O1 C47 1.279(4)
N3 C28 1.349(3)
N3 C17 1.383(3)
N3 C46 1.470(4)
O4 C27 1.319(3)
C4 N4 1.368(3)
C4 C17 1.389(4)
C4 C27 1.478(4)
O6 C27 1.219(3)
N4 C28 1.317(3)
O2 C47 1.238(4)
C17 C47 1.487(4)
C28 H28A 0.9500
C46 H46A 0.9800
C46 H46B 0.9800
C46 H46C 0.9800
C6 C11 1.397(4)
C6 C10 1.402(4)
C6 C44 1.534(4)
C8 C34 1.379(4)
C8 C11 1.408(4)
C8 H8A 0.9500
C10 C37 1.382(4)
C10 H10A 0.9500
C11 C31 1.502(4)
C12 C21 1.525(4)
C12 C44 1.538(4)
C12 H12A 0.9900
C12 H12B 0.9900
C18 C21 1.521(4)
C18 C33 1.532(4)
C18 H18A 0.9900
C18 H18B 0.9900
C20 C36 1.529(4)
C20 C33 1.552(4)
C20 C44 1.554(4)
C20 H20A 1.0000
C21 H21A 0.9900
C21 H21B 0.9900
N1 C32 1.465(3)
N1 H1A 0.9000
N1 H1B 0.9000
N1 H1C 0.9000
C25 C44 1.548(4)
C25 H25A 0.9800
C25 H25B 0.9800
C25 H25C 0.9800
C29 C33 1.536(4)
C29 H29A 0.9800
C29 H29B 0.9800
C29 H29C 0.9800
C30 C34 1.518(4)
C30 C38 1.525(4)
C30 C51 1.526(4)
C30 H30A 1.0000
C31 C36 1.527(4)
C31 H31A 0.9900
C31 H31B 0.9900
C32 C33 1.559(4)
C32 H32A 0.9500
C34 C37 1.376(4)
C36 H36A 0.9900
C36 H36B 0.9900
C37 H37A 0.9500
C38 H38A 0.9800
C38 H38B 0.9800
C38 H38C 0.9800
C51 H51A 0.9800
C51 H51B 0.9800
C51 H51C 0.9800
C13 C39 1.388(4)
C13 C22 1.403(4)
C13 H13A 0.9500
N2 C24 1.483(3)
N2 H2A 0.9001
N2 H2B 0.9000
N2 H2C 0.9001
C15 C22 1.404(4)
C15 C42 1.404(4)
C15 C35 1.520(4)
C16 C19 1.532(4)
C16 C41 1.560(3)
C16 C35 1.563(4)
C16 H16A 1.0000
C19 C43 1.532(4)
C19 H19A 0.9900
C19 H19B 0.9900
C22 C43 1.507(4)
C24 C41 1.531(4)
C24 H24A 0.9900
C24 H24B 0.9900
C26 C50 1.521(4)
C26 C41 1.544(4)
C26 H26A 0.9900
C26 H26B 0.9900
C35 C45 1.534(4)
C35 C49 1.548(4)
C39 C40 1.387(4)
C39 C98 1.523(4)
C40 C42 1.390(4)
C40 H40A 0.9500
C41 C48 1.530(4)
C42 H42A 0.9500
C43 H43A 0.9900
C43 H43B 0.9900
C45 C50 1.523(4)
C45 H45A 0.9900
C45 H45B 0.9900
C48 H48A 0.9800
C48 H48B 0.9800
C48 H48C 0.9800
C49 H49A 0.9800
C49 H49B 0.9800
C49 H49C 0.9800
C50 H50A 0.9900
C50 H50B 0.9900
C99 C98 1.515(4)
C99 H99A 0.9800
C99 H99B 0.9800
C99 H99C 0.9800
C98 C97 1.506(4)
C98 H98A 1.0000
C97 H97A 0.9800
C97 H97B 0.9800
C97 H97C 0.9800
